data_2232262
loop_
_publ_author_name
'Yang, Kun'
'Li, Pei-Fan'
'Liu, Yan'
'Fang, Zhi-Zhong'

_publ_section_title
;
 2-Methyl-1-phenyl-1<i>H</i>-indole-3-carbonitrile
;
_journal_coeditor_code HB6411
_journal_issue 11
_journal_name_full 'Acta Crystallographica Section E'
_journal_page_first o2902
_journal_paper_doi 10.1107/S1600536811039250
_journal_volume 67
_journal_year 2011
_chemical_formula_iupac 'C16 H12 N2'
_chemical_formula_moiety 'C16 H12 N2'
_chemical_formula_sum 'C16 H12 N2'
_chemical_formula_weight 232.28
_chemical_name_systematic
;
2-Methyl-1-phenyl-1<i>H</i>-indole-3-carbonitrile
;
_space_group_IT_number 2
_symmetry_cell_setting triclinic
_symmetry_space_group_name_Hall '-P 1'
_symmetry_space_group_name_H-M 'P -1'
_atom_sites_solution_hydrogens geom
_atom_sites_solution_primary direct
_atom_sites_solution_secondary difmap
_cell_angle_alpha 65.97(2)
_cell_angle_beta 80.52(2)
_cell_angle_gamma 88.13(2)
_cell_formula_units_Z 2
_cell_length_a 6.3610(5)
_cell_length_b 9.4970(10)
_cell_length_c 11.0210(12)
_cell_measurement_reflns_used 2709
_cell_measurement_temperature 113(2)
_cell_measurement_theta_max 33.50
_cell_measurement_theta_min 2.10
_cell_volume 599.34(14)
_computing_cell_refinement 'CrystalClear-SM Expert (Rigaku 2009)'
_computing_data_collection 'CrystalClear-SM Expert (Rigaku 2009)'
_computing_data_reduction 'CrystalClear-SM Expert (Rigaku 2009)'
_computing_molecular_graphics 'CrystalStructure (Rigaku, 2009)'
_computing_publication_material 'CrystalStructure (Rigaku, 2009)'
_computing_structure_refinement 'SHELXL97 (Sheldrick, 2008)'
_computing_structure_solution 'SHELXS97 (Sheldrick, 2008)'
_diffrn_ambient_temperature 113(2)
_diffrn_detector_area_resol_mean 14.222
_diffrn_measured_fraction_theta_full 0.997
_diffrn_measured_fraction_theta_max 0.997
_diffrn_measurement_device_type 'Rigaku Saturn724 CCD'
_diffrn_measurement_method \w
_diffrn_radiation_monochromator multilayer
_diffrn_radiation_source 'rotating anode'
_diffrn_radiation_type MoK\a
_diffrn_radiation_wavelength 0.71075
_diffrn_reflns_av_R_equivalents 0.0396
_diffrn_reflns_av_sigmaI/netI 0.0510
_diffrn_reflns_limit_h_max 8
_diffrn_reflns_limit_h_min -8
_diffrn_reflns_limit_k_max 13
_diffrn_reflns_limit_k_min -13
_diffrn_reflns_limit_l_max 15
_diffrn_reflns_limit_l_min -15
_diffrn_reflns_number 11425
_diffrn_reflns_theta_full 30.03
_diffrn_reflns_theta_max 30.03
_diffrn_reflns_theta_min 2.05
_diffrn_standards_decay_% 0
_diffrn_standards_interval_count 0
_diffrn_standards_interval_time 0
_diffrn_standards_number 0
_exptl_absorpt_coefficient_mu 0.077
_exptl_absorpt_correction_T_max 0.9954
_exptl_absorpt_correction_T_min 0.9803
_exptl_absorpt_correction_type multi-scan
_exptl_absorpt_process_details '(CrystalClear-SM Expert; Rigaku, 2009)'
_exptl_crystal_colour colorless
_exptl_crystal_density_diffrn 1.287
_exptl_crystal_density_method 'not measured'
_exptl_crystal_description prism
_exptl_crystal_F_000 244
_exptl_crystal_size_max 0.26
_exptl_crystal_size_mid 0.24
_exptl_crystal_size_min 0.06
_refine_diff_density_max 0.451
_refine_diff_density_min -0.288
_refine_ls_extinction_method none
_refine_ls_goodness_of_fit_ref 0.983
_refine_ls_hydrogen_treatment constr
_refine_ls_matrix_type full
_refine_ls_number_parameters 164
_refine_ls_number_reflns 3494
_refine_ls_number_restraints 0
_refine_ls_restrained_S_all 0.983
_refine_ls_R_factor_all 0.0604
_refine_ls_R_factor_gt 0.0441
_refine_ls_shift/su_max 0.002
_refine_ls_shift/su_mean 0.000
_refine_ls_structure_factor_coef Fsqd
_refine_ls_weighting_details 'calc w=1/[\s^2^(Fo^2^)+(0.0674P)^2^] where P=(Fo^2^+2Fc^2^)/3'
_refine_ls_weighting_scheme calc
_refine_ls_wR_factor_gt 0.1124
_refine_ls_wR_factor_ref 0.1195
_reflns_number_gt 2309
_reflns_number_total 3494
_reflns_threshold_expression I>2\s(I)
_cod_data_source_file hb6411.cif
_cod_data_source_block I
_cod_database_code 2232262
_cod_database_fobs_code 2232262

loop_
_symmetry_equiv_pos_as_xyz
'x, y, z'
'-x, -y, -z'

loop_
_atom_site_type_symbol
_atom_site_label
_atom_site_fract_x
_atom_site_fract_y
_atom_site_fract_z
_atom_site_U_iso_or_equiv
_atom_site_adp_type
_atom_site_calc_flag
_atom_site_refinement_flags
_atom_site_occupancy
_atom_site_symmetry_multiplicity
N N1 0.44315(14) 0.77239(10) 0.77878(9) 0.0185(2) Uani d . 1 1
N N2 0.81470(18) 0.84332(13) 0.34779(11) 0.0345(3) Uani d . 1 1
C C1 0.60803(17) 0.82767(13) 0.67167(11) 0.0194(2) Uani d . 1 1
C C2 0.56979(18) 0.77831(13) 0.57514(11) 0.0209(2) Uani d . 1 1
C C3 0.37200(18) 0.68851(13) 0.62387(11) 0.0202(2) Uani d . 1 1
C C4 0.29646(17) 0.68823(12) 0.75088(11) 0.0187(2) Uani d . 1 1
C C5 0.10695(18) 0.61245(13) 0.82939(11) 0.0216(2) Uani d . 1 1
H H5 0.0582 0.6142 0.9150 0.026 Uiso calc R 1 1
C C6 -0.00823(18) 0.53441(14) 0.77872(12) 0.0249(3) Uani d . 1 1
H H6 -0.1391 0.4820 0.8299 0.030 Uiso calc R 1 1
C C7 0.06551(19) 0.53158(14) 0.65265(12) 0.0275(3) Uani d . 1 1
H H7 -0.0158 0.4763 0.6202 0.033 Uiso calc R 1 1
C C8 0.2539(2) 0.60756(14) 0.57463(12) 0.0257(3) Uani d . 1 1
H H8 0.3024 0.6049 0.4893 0.031 Uiso calc R 1 1
C C9 0.78658(18) 0.92844(14) 0.66577(12) 0.0246(3) Uani d . 1 1
H H9A 0.9227 0.8851 0.6449 0.030 Uiso calc R 1 1
H H9B 0.7777 0.9348 0.7530 0.030 Uiso calc R 1 1
H H9C 0.7772 1.0319 0.5955 0.030 Uiso calc R 1 1
C C10 0.70487(19) 0.81451(14) 0.44957(12) 0.0240(3) Uani d . 1 1
C C11 0.42676(17) 0.78451(12) 0.90546(11) 0.0192(2) Uani d . 1 1
C C12 0.57306(19) 0.71355(14) 0.98980(12) 0.0248(3) Uani d . 1 1
H H12 0.6857 0.6588 0.9629 0.030 Uiso calc R 1 1
C C13 0.5548(2) 0.72252(14) 1.11344(12) 0.0285(3) Uani d . 1 1
H H13 0.6578 0.6773 1.1701 0.034 Uiso calc R 1 1
C C14 0.3862(2) 0.79746(14) 1.15407(12) 0.0293(3) Uani d . 1 1
H H14 0.3723 0.8027 1.2393 0.035 Uiso calc R 1 1
C C15 0.2379(2) 0.86476(15) 1.07108(12) 0.0313(3) Uani d . 1 1
H H15 0.1207 0.9144 1.1002 0.038 Uiso calc R 1 1
C C16 0.25896(19) 0.86032(14) 0.94531(12) 0.0261(3) Uani d . 1 1
H H16 0.1589 0.9090 0.8873 0.031 Uiso calc R 1 1

loop_
_atom_site_aniso_label
_atom_site_aniso_U_11
_atom_site_aniso_U_22
_atom_site_aniso_U_33
_atom_site_aniso_U_12
_atom_site_aniso_U_13
_atom_site_aniso_U_23
N1 0.0180(5) 0.0208(5) 0.0170(5) 0.0005(4) -0.0012(3) -0.0085(4)
N2 0.0369(6) 0.0412(7) 0.0228(5) -0.0072(5) 0.0039(4) -0.0131(5)
C1 0.0185(5) 0.0204(5) 0.0174(5) 0.0010(4) -0.0014(4) -0.0064(4)
C2 0.0217(6) 0.0224(5) 0.0162(5) -0.0005(4) -0.0008(4) -0.0063(4)
C3 0.0207(6) 0.0209(5) 0.0168(5) 0.0004(4) -0.0029(4) -0.0054(4)
C4 0.0187(5) 0.0191(5) 0.0177(5) 0.0016(4) -0.0038(4) -0.0066(4)
C5 0.0198(6) 0.0236(6) 0.0190(5) 0.0003(4) -0.0006(4) -0.0071(4)
C6 0.0198(6) 0.0270(6) 0.0247(6) -0.0036(5) -0.0030(5) -0.0072(5)
C7 0.0279(6) 0.0304(6) 0.0253(6) -0.0051(5) -0.0080(5) -0.0108(5)
C8 0.0306(7) 0.0289(6) 0.0178(6) -0.0019(5) -0.0056(5) -0.0089(5)
C9 0.0235(6) 0.0259(6) 0.0228(6) -0.0043(5) 0.0005(4) -0.0096(5)
C10 0.0253(6) 0.0261(6) 0.0191(6) -0.0029(5) -0.0018(4) -0.0082(5)
C11 0.0211(5) 0.0191(5) 0.0167(5) -0.0013(4) -0.0007(4) -0.0072(4)
C12 0.0223(6) 0.0291(6) 0.0244(6) 0.0048(5) -0.0032(5) -0.0127(5)
C13 0.0323(7) 0.0331(7) 0.0220(6) 0.0037(5) -0.0097(5) -0.0116(5)
C14 0.0408(8) 0.0278(6) 0.0209(6) 0.0001(5) -0.0030(5) -0.0121(5)
C15 0.0363(7) 0.0327(7) 0.0267(7) 0.0101(6) -0.0012(5) -0.0162(5)
C16 0.0274(6) 0.0287(6) 0.0240(6) 0.0086(5) -0.0059(5) -0.0123(5)

loop_
_atom_type_symbol
_atom_type_description
_atom_type_scat_dispersion_real
_atom_type_scat_dispersion_imag
_atom_type_scat_source
C C 0.0033 0.0016 'International Tables Vol C Tables 4.2.6.8 and 6.1.1.4'
H H 0.0000 0.0000 'International Tables Vol C Tables 4.2.6.8 and 6.1.1.4'
N N 0.0061 0.0033 'International Tables Vol C Tables 4.2.6.8 and 6.1.1.4'

loop_
_geom_angle_atom_site_label_1
_geom_angle_atom_site_label_2
_geom_angle_atom_site_label_3
_geom_angle
C1 N1 C4 109.22(9)
C1 N1 C11 127.12(9)
C4 N1 C11 123.45(9)
N1 C1 C2 108.27(10)
N1 C1 C9 123.13(10)
C2 C1 C9 128.56(10)
C1 C2 C10 124.37(11)
C1 C2 C3 108.35(10)
C10 C2 C3 127.28(11)
C8 C3 C4 119.01(11)
C8 C3 C2 135.08(11)
C4 C3 C2 105.90(10)
C5 C4 N1 129.20(10)
C5 C4 C3 122.53(10)
N1 C4 C3 108.27(10)
C6 C5 C4 117.64(11)
C6 C5 H5 121.2
C4 C5 H5 121.2
C5 C6 C7 120.81(11)
C5 C6 H6 119.6
C7 C6 H6 119.6
C8 C7 C6 121.36(11)
C8 C7 H7 119.3
C6 C7 H7 119.3
C7 C8 C3 118.63(11)
C7 C8 H8 120.7
C3 C8 H8 120.7
C1 C9 H9A 109.5
C1 C9 H9B 109.5
H9A C9 H9B 109.5
C1 C9 H9C 109.5
H9A C9 H9C 109.5
H9B C9 H9C 109.5
N2 C10 C2 179.74(14)
C16 C11 C12 120.47(10)
C16 C11 N1 119.62(10)
C12 C11 N1 119.82(10)
C11 C12 C13 119.86(11)
C11 C12 H12 120.1
C13 C12 H12 120.1
C14 C13 C12 119.80(11)
C14 C13 H13 120.1
C12 C13 H13 120.1
C15 C14 C13 120.11(11)
C15 C14 H14 119.9
C13 C14 H14 119.9
C14 C15 C16 120.38(11)
C14 C15 H15 119.8
C16 C15 H15 119.8
C11 C16 C15 119.33(11)
C11 C16 H16 120.3
C15 C16 H16 120.3

loop_
_geom_bond_atom_site_label_1
_geom_bond_atom_site_label_2
_geom_bond_distance
N1 C1 1.3757(14)
N1 C4 1.3955(14)
N1 C11 1.4337(13)
N2 C10 1.1514(15)
C1 C2 1.3819(16)
C1 C9 1.4853(16)
C2 C10 1.4183(16)
C2 C3 1.4398(17)
C3 C8 1.4006(16)
C3 C4 1.4020(15)
C4 C5 1.3877(16)
C5 C6 1.3804(16)
C5 H5 0.9500
C6 C7 1.4021(17)
C6 H6 0.9500
C7 C8 1.3813(17)
C7 H7 0.9500
C8 H8 0.9500
C9 H9A 0.9800
C9 H9B 0.9800
C9 H9C 0.9800
C11 C16 1.3797(16)
C11 C12 1.3849(16)
C12 C13 1.3854(16)
C12 H12 0.9500
C13 C14 1.3815(17)
C13 H13 0.9500
C14 C15 1.3797(17)
C14 H14 0.9500
C15 C16 1.3881(16)
C15 H15 0.9500
C16 H16 0.9500

loop_
_geom_hbond_atom_site_label_D
_geom_hbond_atom_site_label_H
_geom_hbond_atom_site_label_A
_geom_hbond_site_symmetry_A
_geom_hbond_distance_DH
_geom_hbond_distance_HA
_geom_hbond_distance_DA
_geom_hbond_angle_DHA
C6 H6 Cg3 2_765 0.95 2.85 3.7190(10) 152
C9 H9A Cg2 1_455 0.98 2.94 3.799(2) 147
C13 H13 Cg2 2_665 0.95 2.77 3.537(2) 139

loop_
_geom_torsion_atom_site_label_1
_geom_torsion_atom_site_label_2
_geom_torsion_atom_site_label_3
_geom_torsion_atom_site_label_4
_geom_torsion
C4 N1 C1 C2 -0.61(12)
C11 N1 C1 C2 174.22(9)
C4 N1 C1 C9 177.02(10)
C11 N1 C1 C9 -8.15(16)
N1 C1 C2 C10 179.25(10)
C9 C1 C2 C10 1.79(19)
N1 C1 C2 C3 0.15(12)
C9 C1 C2 C3 -177.31(11)
C1 C2 C3 C8 -178.58(13)
C10 C2 C3 C8 2.4(2)
C1 C2 C3 C4 0.36(12)
C10 C2 C3 C4 -178.71(11)
C1 N1 C4 C5 -179.85(11)
C11 N1 C4 C5 5.09(17)
C1 N1 C4 C3 0.85(12)
C11 N1 C4 C3 -174.22(9)
C8 C3 C4 C5 -0.94(16)
C2 C3 C4 C5 179.91(10)
C8 C3 C4 N1 178.42(10)
C2 C3 C4 N1 -0.73(12)
N1 C4 C5 C6 -178.84(10)
C3 C4 C5 C6 0.38(17)
C4 C5 C6 C7 0.39(17)
C5 C6 C7 C8 -0.60(18)
C6 C7 C8 C3 0.03(18)
C4 C3 C8 C7 0.71(17)
C2 C3 C8 C7 179.55(12)
C1 C2 C10 N2 11E1(4)
C3 C2 C10 N2 -7E1(4)
C1 N1 C11 C16 119.92(13)
C4 N1 C11 C16 -65.94(14)
C1 N1 C11 C12 -63.31(15)
C4 N1 C11 C12 110.84(13)
C16 C11 C12 C13 -1.93(18)
N1 C11 C12 C13 -178.67(10)
C11 C12 C13 C14 2.34(19)
C12 C13 C14 C15 -0.77(19)
C13 C14 C15 C16 -1.2(2)
C12 C11 C16 C15 -0.06(18)
N1 C11 C16 C15 176.69(10)
C14 C15 C16 C11 1.64(19)

loop_
_cod_related_entry_id
_cod_related_entry_database
_cod_related_entry_code
1 ChemSpider 28560732
